data_4314366
loop_
_publ_author_name
'Katrina Peariso'
'Balwant S. Chohan'
'Carl J. Carrano'
'Martin L. Kirk'

_publ_section_title
;
 Synthesis and EPR Characterization of New Models for the One-Electron
 Reduced Molybdenum Site of Sulfite Oxidase
;
_journal_name_full 'Inorganic Chemistry'
_journal_page_first 6194
_journal_page_last 6203
_journal_paper_doi 10.1021/ic034478q
_journal_volume 42
_journal_year 2003
_chemical_formula_sum 'C20 H25 Mo N4 O S3'
_chemical_formula_weight 529.56
_chemical_name_systematic
; 
 ? 
;
_space_group_IT_number 61
_symmetry_cell_setting orthorhombic
_symmetry_space_group_name_Hall '-P 2ac 2ab'
_symmetry_space_group_name_H-M 'P b c a'
_atom_sites_solution_hydrogens geom
_atom_sites_solution_primary direct
_atom_sites_solution_secondary difmap
_audit_creation_method SHELXL
_cell_angle_alpha 90.00
_cell_angle_beta 90.00
_cell_angle_gamma 90.00
_cell_formula_units_Z 8
_cell_length_a 15.016(5)
_cell_length_b 15.029(8)
_cell_length_c 19.858(12)
_cell_measurement_reflns_used 54
_cell_measurement_temperature 293(2)
_cell_measurement_theta_max 19.30
_cell_measurement_theta_min 2.11
_cell_volume 4481(4)
_computing_cell_refinement 'Siemens XSCANS'
_computing_data_collection 'Siemens XSCANS'
_computing_data_reduction 'Siemens SHELXTL'
_computing_molecular_graphics 'Siemens SHELXTL'
_computing_publication_material 'Siemens SHELXTL'
_computing_structure_refinement 'SHELXL-93 (Sheldrick, 1993)'
_computing_structure_solution 'SHELXS-86 (Sheldrick, 1990)'
_diffrn_ambient_temperature 293(2)
_diffrn_measurement_device 'Siemens P4'
_diffrn_measurement_method '2\q/\w scans'
_diffrn_radiation_monochromator graphite
_diffrn_radiation_source 'fine-focus sealed tube'
_diffrn_radiation_type MoK\a
_diffrn_radiation_wavelength 0.71073
_diffrn_reflns_av_R_equivalents 0.0000
_diffrn_reflns_av_sigmaI/netI 0.0718
_diffrn_reflns_limit_h_max 17
_diffrn_reflns_limit_h_min 0
_diffrn_reflns_limit_k_max 17
_diffrn_reflns_limit_k_min 0
_diffrn_reflns_limit_l_max 23
_diffrn_reflns_limit_l_min 0
_diffrn_reflns_number 3914
_diffrn_reflns_theta_max 24.99
_diffrn_reflns_theta_min 2.05
_diffrn_standards_decay_% none
_diffrn_standards_interval_count 97
_diffrn_standards_interval_time n/a
_diffrn_standards_number 3
_exptl_absorpt_coefficient_mu 0.884
_exptl_absorpt_correction_T_max n/a
_exptl_absorpt_correction_T_min n/a
_exptl_absorpt_correction_type none
_exptl_crystal_colour dark_green
_exptl_crystal_density_diffrn 1.570
_exptl_crystal_density_meas ?
_exptl_crystal_density_method n/a
_exptl_crystal_description plate
_exptl_crystal_F_000 2168
_exptl_crystal_size_max 0.8
_exptl_crystal_size_mid 0.4
_exptl_crystal_size_min 0.2
_refine_diff_density_max 0.463
_refine_diff_density_min -0.570
_refine_diff_density_rms 0.098
_refine_ls_extinction_coef none
_refine_ls_extinction_method none
_refine_ls_goodness_of_fit_all 1.037
_refine_ls_goodness_of_fit_obs 1.064
_refine_ls_hydrogen_treatment riding
_refine_ls_matrix_type full
_refine_ls_number_parameters 262
_refine_ls_number_reflns 3907
_refine_ls_number_restraints 0
_refine_ls_restrained_S_all 1.126
_refine_ls_restrained_S_obs 1.064
_refine_ls_R_factor_all 0.1090
_refine_ls_R_factor_obs 0.0518
_refine_ls_shift/esd_max -0.001
_refine_ls_shift/esd_mean 0.000
_refine_ls_structure_factor_coef Fsqd
_refine_ls_weighting_details 'w=1/[\s^2^(Fo^2^)+(0.0584P)^2^+7.8686P] where P=(Fo^2^+2Fc^2^)/3'
_refine_ls_weighting_scheme calc
_refine_ls_wR_factor_all 0.1606
_refine_ls_wR_factor_obs 0.1155
_reflns_number_observed 2350
_reflns_number_total 3914
_reflns_observed_criterion >2sigma(I)
_cod_data_source_file ic034478qsi20030507_060324.cif
_cod_data_source_block bc09
_cod_depositor_comments
;
The following automatic conversions were performed:

'_symmetry_cell_setting' value 'Orthorhombic' changed to
'orthorhombic' according to the built-in table from CIF Core
dictionary named 'cif_core.dic' version 2.4.1 from 2010-06-29.

Automatic conversion script
Id: cif_fix_values 1646 2011-03-28 12:23:43Z adriana 

The following automatic conversions were performed:

'_exptl_crystal_density_meas' value 'none' was changed to '?' - the
value is perceived as not measured.

Automatic conversion script
Id: cif_fix_values 3008 2015-01-20 13:52:24Z robertas 

The following automatic conversions were performed:

'_refine_ls_weighting_scheme' value 'calc
w=1/[\s^2^(Fo^2^)+(0.0584P)^2^+7.8686P] where P=(Fo^2^+2Fc^2^)/3' was
changed to 'calc'. New tag '_refine_ls_weighting_details' was
created. The value of the new tag was set to
'w=1/[\s^2^(Fo^2^)+(0.0584P)^2^+7.8686P] where P=(Fo^2^+2Fc^2^)/3'.

Automatic conversion script
Id: cif_fix_values 3143 2015-03-26 13:38:13Z robertas 
;
_cod_original_cell_volume 4481.7(39)
_cod_database_code 4314366

loop_
_symmetry_equiv_pos_as_xyz
'x, y, z'
'-x+1/2, -y, z+1/2'
'-x, y+1/2, -z+1/2'
'x+1/2, -y+1/2, -z'
'-x, -y, -z'
'x-1/2, y, -z-1/2'
'x, -y-1/2, z-1/2'
'-x-1/2, y-1/2, z'

loop_
_atom_site_aniso_label
_atom_site_aniso_U_11
_atom_site_aniso_U_22
_atom_site_aniso_U_33
_atom_site_aniso_U_23
_atom_site_aniso_U_13
_atom_site_aniso_U_12
Mo1 0.0275(3) 0.0680(4) 0.0388(3) -0.0069(3) -0.0068(3) 0.0015(3)
S1 0.0301(9) 0.0867(15) 0.0445(10) -0.0181(9) 0.0020(8) 0.0044(10)
S2 0.0282(9) 0.098(2) 0.0565(11) -0.0293(11) 0.0042(9) -0.0067(10)
S3 0.0339(9) 0.0875(13) 0.0415(9) -0.0150(9) 0.0024(8) -0.0050(10)
N1 0.034(3) 0.046(3) 0.029(3) 0.006(2) -0.001(2) 0.001(2)
N2 0.024(3) 0.043(3) 0.036(3) 0.005(2) 0.002(2) -0.011(2)
N3 0.031(3) 0.051(4) 0.035(3) -0.002(3) 0.001(2) -0.010(3)
N4 0.032(3) 0.046(3) 0.033(3) -0.004(3) -0.007(2) -0.007(3)
O1 0.060(3) 0.089(4) 0.064(3) 0.008(3) -0.015(3) 0.012(3)
C1 0.024(4) 0.067(5) 0.088(6) -0.009(4) -0.004(4) -0.004(4)
C2 0.030(4) 0.036(4) 0.050(4) 0.001(3) 0.004(3) -0.002(3)
C3 0.037(4) 0.055(5) 0.056(5) 0.005(4) 0.012(3) -0.002(4)
C4 0.054(5) 0.044(4) 0.036(4) 0.003(3) 0.002(3) 0.003(4)
C5 0.084(6) 0.084(6) 0.037(4) 0.014(4) 0.006(4) -0.003(5)
C6 0.055(5) 0.063(5) 0.047(4) -0.002(4) -0.007(4) 0.004(4)
C7 0.041(4) 0.045(4) 0.031(3) -0.001(3) 0.002(3) 0.000(3)
C8 0.049(4) 0.046(4) 0.045(4) 0.003(3) 0.002(4) -0.006(4)
C9 0.037(4) 0.056(5) 0.044(4) -0.011(3) 0.011(3) -0.010(4)
C10 0.070(6) 0.060(5) 0.050(4) -0.005(4) 0.002(4) -0.026(4)
C11 0.028(3) 0.052(4) 0.031(3) -0.004(3) -0.006(3) -0.005(3)
C12 0.031(3) 0.057(4) 0.036(4) -0.008(3) 0.003(3) -0.004(3)
C13 0.050(4) 0.082(6) 0.029(3) -0.012(4) 0.005(3) 0.003(4)
C14 0.059(5) 0.058(5) 0.097(7) -0.016(5) 0.011(5) -0.004(4)
C15 0.031(4) 0.053(4) 0.051(4) -0.012(4) -0.010(3) 0.002(3)
C16 0.034(4) 0.083(6) 0.071(5) -0.024(5) 0.002(4) -0.006(4)
C17 0.036(4) 0.079(6) 0.088(6) -0.031(5) -0.022(4) 0.004(4)
C18 0.053(5) 0.069(5) 0.060(5) -0.024(4) -0.021(4) 0.009(4)
C19 0.049(4) 0.060(5) 0.040(4) -0.010(3) -0.010(4) 0.007(4)
C20 0.035(4) 0.053(4) 0.045(4) -0.004(3) -0.007(3) 0.003(3)

loop_
_atom_site_label
_atom_site_type_symbol
_atom_site_fract_x
_atom_site_fract_y
_atom_site_fract_z
_atom_site_U_iso_or_equiv
_atom_site_thermal_displace_type
_atom_site_occupancy
_atom_site_calc_flag
_atom_site_refinement_flags
_atom_site_disorder_group
Mo1 Mo 0.01354(4) 0.23494(4) 0.65445(3) 0.0448(2) Uani 1 d . .
S1 S 0.01710(12) 0.18049(14) 0.54196(9) 0.0538(5) Uani 1 d . .
S2 S 0.14915(12) 0.3091(2) 0.63045(10) 0.0610(6) Uani 1 d . .
S3 S 0.00222(12) 0.33908(14) 0.74567(9) 0.0543(5) Uani 1 d . .
N1 N -0.1272(3) 0.2017(3) 0.6619(2) 0.0362(12) Uani 1 d . .
N2 N -0.1879(3) 0.2170(3) 0.6114(2) 0.0345(13) Uani 1 d . .
N3 N -0.0643(3) 0.3582(4) 0.5915(2) 0.0388(13) Uani 1 d . .
N4 N -0.1298(3) 0.3343(3) 0.5468(2) 0.0371(13) Uani 1 d . .
O1 O 0.0474(4) 0.1459(4) 0.6965(3) 0.071(2) Uani 1 d . .
C1 C -0.3513(4) 0.2171(5) 0.5910(4) 0.060(2) Uani 1 d . .
H1B H -0.3333(4) 0.2360(5) 0.5469(4) 0.090 Uiso 1 calc R .
H1C H -0.3882(4) 0.2620(5) 0.6111(4) 0.090 Uiso 1 calc R .
H1D H -0.3842(4) 0.1625(5) 0.5876(4) 0.090 Uiso 1 calc R .
C2 C -0.2722(4) 0.2030(4) 0.6330(3) 0.039(2) Uani 1 d . .
C3 C -0.2654(5) 0.1761(5) 0.6974(4) 0.050(2) Uani 1 d . .
H3A H -0.3124(5) 0.1597(5) 0.7253(4) 0.060 Uiso 1 calc R .
C4 C -0.1767(5) 0.1773(4) 0.7145(3) 0.045(2) Uani 1 d . .
C5 C -0.1359(6) 0.1500(6) 0.7791(3) 0.068(2) Uani 1 d . .
H5A H -0.0726(6) 0.1581(6) 0.7767(3) 0.103 Uiso 1 calc R .
H5B H -0.1490(6) 0.0885(6) 0.7876(3) 0.103 Uiso 1 calc R .
H5C H -0.1596(6) 0.1858(6) 0.8149(3) 0.103 Uiso 1 calc R .
C6 C -0.2315(5) 0.3988(5) 0.4598(3) 0.055(2) Uani 1 d . .
H6A H -0.2508(5) 0.3381(5) 0.4561(3) 0.083 Uiso 1 calc R .
H6B H -0.2093(5) 0.4187(5) 0.4170(3) 0.083 Uiso 1 calc R .
H6C H -0.2807(5) 0.4355(5) 0.4732(3) 0.083 Uiso 1 calc R .
C7 C -0.1599(4) 0.4051(4) 0.5107(3) 0.039(2) Uani 1 d . .
C8 C -0.1126(5) 0.4763(5) 0.5328(3) 0.047(2) Uani 1 d . .
H8A H -0.1174(5) 0.5345(5) 0.5174(3) 0.056 Uiso 1 calc R .
C9 C -0.0558(5) 0.4458(5) 0.5827(3) 0.046(2) Uani 1 d . .
C10 C 0.0077(6) 0.5008(5) 0.6230(4) 0.060(2) Uani 1 d . .
H10A H 0.0392(6) 0.4632(5) 0.6540(4) 0.090 Uiso 1 calc R .
H10B H -0.0247(6) 0.5453(5) 0.6475(4) 0.090 Uiso 1 calc R .
H10C H 0.0494(6) 0.5291(5) 0.5933(4) 0.090 Uiso 1 calc R .
C11 C -0.1601(4) 0.2437(4) 0.5451(3) 0.0372(15) Uani 1 d . .
H11A H -0.2145(4) 0.2444(4) 0.5178(3) 0.045 Uiso 1 calc R .
C12 C -0.0966(4) 0.1787(5) 0.5093(3) 0.042(2) Uani 1 d . .
C13 C -0.0909(5) 0.2052(5) 0.4357(3) 0.054(2) Uani 1 d . .
H13A H -0.0669(5) 0.2643(5) 0.4323(3) 0.080 Uiso 1 calc R .
H13B H -0.1493(5) 0.2039(5) 0.4161(3) 0.080 Uiso 1 calc R .
H13C H -0.0529(5) 0.1644(5) 0.4122(3) 0.080 Uiso 1 calc R .
C14 C -0.1342(5) 0.0856(5) 0.5167(5) 0.071(2) Uani 1 d . .
H14A H -0.1370(5) 0.0702(5) 0.5636(5) 0.107 Uiso 1 calc R .
H14B H -0.0964(5) 0.0441(5) 0.4936(5) 0.107 Uiso 1 calc R .
H14C H -0.1929(5) 0.0835(5) 0.4977(5) 0.107 Uiso 1 calc R .
C15 C 0.1758(4) 0.3635(5) 0.7067(3) 0.045(2) Uani 1 d . .
C16 C 0.2615(5) 0.3958(5) 0.7167(4) 0.062(2) Uani 1 d . .
H16A H 0.3045(5) 0.3888(5) 0.6834(4) 0.075 Uiso 1 calc R .
C17 C 0.2821(5) 0.4380(5) 0.7760(4) 0.067(2) Uani 1 d . .
H17A H 0.3399(5) 0.4583(5) 0.7831(4) 0.081 Uiso 1 calc R .
C18 C 0.2203(5) 0.4505(5) 0.8237(4) 0.061(2) Uani 1 d . .
H18A H 0.2355(5) 0.4795(5) 0.8634(4) 0.073 Uiso 1 calc R .
C19 C 0.1351(5) 0.4209(5) 0.8146(3) 0.050(2) Uani 1 d . .
H19A H 0.0924(5) 0.4312(5) 0.8476(3) 0.060 Uiso 1 calc R .
C20 C 0.1125(5) 0.3758(5) 0.7565(3) 0.044(2) Uani 1 d . .

loop_
_atom_type_symbol
_atom_type_description
_atom_type_scat_dispersion_real
_atom_type_scat_dispersion_imag
_atom_type_scat_source
C C 0.0033 0.0016 'International Tables Vol C Tables 4.2.6.8 and 6.1.1.4'
H H 0.0000 0.0000 'International Tables Vol C Tables 4.2.6.8 and 6.1.1.4'
N N 0.0061 0.0033 'International Tables Vol C Tables 4.2.6.8 and 6.1.1.4'
O O 0.0106 0.0060 'International Tables Vol C Tables 4.2.6.8 and 6.1.1.4'
S S 0.1246 0.1234 'International Tables Vol C Tables 4.2.6.8 and 6.1.1.4'
Mo Mo -1.6832 0.6857 'International Tables Vol C Tables 4.2.6.8 and 6.1.1.4'

loop_
_geom_angle_atom_site_label_1
_geom_angle_atom_site_label_2
_geom_angle_atom_site_label_3
_geom_angle
_geom_angle_site_symmetry_1
_geom_angle_site_symmetry_3
_geom_angle_publ_flag
O1 Mo1 N1 94.5(2) . . ?
O1 Mo1 S2 102.6(2) . . ?
N1 Mo1 S2 162.92(14) . . ?
O1 Mo1 S1 100.9(2) . . ?
N1 Mo1 S1 90.37(14) . . ?
S2 Mo1 S1 87.34(7) . . ?
O1 Mo1 S3 99.6(2) . . ?
N1 Mo1 S3 91.70(14) . . ?
S2 Mo1 S3 84.61(7) . . ?
S1 Mo1 S3 159.13(8) . . ?
O1 Mo1 N3 170.1(2) . . ?
N1 Mo1 N3 75.7(2) . . ?
S2 Mo1 N3 87.31(13) . . ?
S1 Mo1 N3 78.33(13) . . ?
S3 Mo1 N3 82.08(13) . . ?
C12 S1 Mo1 108.5(2) . . ?
C15 S2 Mo1 103.9(2) . . ?
C20 S3 Mo1 103.3(2) . . ?
C4 N1 N2 104.3(5) . . ?
C4 N1 Mo1 131.1(4) . . ?
N2 N1 Mo1 123.8(4) . . ?
C2 N2 N1 111.2(5) . . ?
C2 N2 C11 127.3(5) . . ?
N1 N2 C11 121.5(5) . . ?
C9 N3 N4 104.0(5) . . ?
C9 N3 Mo1 138.2(4) . . ?
N4 N3 Mo1 117.4(4) . . ?
C7 N4 N3 111.9(5) . . ?
C7 N4 C11 128.7(5) . . ?
N3 N4 C11 119.4(5) . . ?
C3 C2 N2 106.2(6) . . ?
C3 C2 C1 130.2(6) . . ?
N2 C2 C1 123.6(6) . . ?
C2 C3 C4 107.7(6) . . ?
N1 C4 C3 110.5(6) . . ?
N1 C4 C5 121.6(7) . . ?
C3 C4 C5 127.8(7) . . ?
C8 C7 N4 105.8(6) . . ?
C8 C7 C6 130.7(7) . . ?
N4 C7 C6 123.4(6) . . ?
C7 C8 C9 107.0(6) . . ?
N3 C9 C8 111.2(6) . . ?
N3 C9 C10 122.4(7) . . ?
C8 C9 C10 126.4(7) . . ?
N4 C11 N2 109.6(5) . . ?
N4 C11 C12 114.7(5) . . ?
N2 C11 C12 115.2(5) . . ?
C13 C12 C14 111.0(6) . . ?
C13 C12 C11 108.2(6) . . ?
C14 C12 C11 108.1(6) . . ?
C13 C12 S1 106.6(5) . . ?
C14 C12 S1 109.1(5) . . ?
C11 C12 S1 113.9(4) . . ?
C20 C15 C16 119.3(6) . . ?
C20 C15 S2 121.2(5) . . ?
C16 C15 S2 119.5(6) . . ?
C17 C16 C15 119.5(7) . . ?
C18 C17 C16 121.0(7) . . ?
C17 C18 C19 120.7(7) . . ?
C18 C19 C20 120.0(7) . . ?
C19 C20 C15 119.5(6) . . ?
C19 C20 S3 119.2(5) . . ?
C15 C20 S3 121.2(5) . . ?

loop_
_geom_bond_atom_site_label_1
_geom_bond_atom_site_label_2
_geom_bond_distance
_geom_bond_site_symmetry_2
_geom_bond_publ_flag
Mo1 O1 1.657(5) . ?
Mo1 N1 2.176(5) . ?
Mo1 S2 2.370(2) . ?
Mo1 S1 2.380(2) . ?
Mo1 S3 2.400(2) . ?
Mo1 N3 2.521(6) . ?
S1 C12 1.828(7) . ?
S2 C15 1.768(7) . ?
S3 C20 1.758(7) . ?
N1 C4 1.335(8) . ?
N1 N2 1.375(7) . ?
N2 C2 1.354(8) . ?
N2 C11 1.438(7) . ?
N3 C9 1.335(8) . ?
N3 N4 1.374(7) . ?
N4 C7 1.361(8) . ?
N4 C11 1.435(8) . ?
C1 C2 1.467(9) . ?
C2 C3 1.344(9) . ?
C3 C4 1.375(10) . ?
C4 C5 1.479(9) . ?
C6 C7 1.479(9) . ?
C7 C8 1.356(9) . ?
C8 C9 1.385(9) . ?
C9 C10 1.494(10) . ?
C11 C12 1.540(9) . ?
C12 C13 1.517(9) . ?
C12 C14 1.516(10) . ?
C15 C20 1.383(9) . ?
C15 C16 1.389(10) . ?
C16 C17 1.374(10) . ?
C17 C18 1.339(10) . ?
C18 C19 1.366(10) . ?
C19 C20 1.382(9) . ?
